data_4308799
loop_
_publ_author_name
'Evan M. Rumberger'
'Sonali J. Shah'
'Christopher C. Beedle'
'Lev N. Zakharov'
'Arnold L. Rheingold'
'David N. Hendrickson'

_publ_section_title
;
Wheel-Shaped [Mn12] Single-Molecule Magnets
;
_journal_name_full 'Inorganic Chemistry'
_journal_page_first 2742
_journal_page_last 2752
_journal_paper_doi 10.1021/ic048316l
_journal_volume 44
_journal_year 2005
_chemical_formula_sum 'C92 H178 Mn12 N8 O44'
_chemical_formula_weight 2759.70
_chemical_name_systematic
; 
 ? 
;
_space_group_IT_number 2
_symmetry_cell_setting triclinic
_symmetry_space_group_name_Hall '-P 1'
_symmetry_space_group_name_H-M 'P -1'
_atom_sites_solution_hydrogens geom
_atom_sites_solution_primary direct
_atom_sites_solution_secondary difmap
_audit_creation_method SHELXL-97
_cell_angle_alpha 117.5820(10)
_cell_angle_beta 96.4400(10)
_cell_angle_gamma 108.6290(10)
_cell_formula_units_Z 1
_cell_length_a 14.5942(13)
_cell_length_b 15.7162(14)
_cell_length_c 16.5559(15)
_cell_measurement_reflns_used 7678
_cell_measurement_temperature 100(2)
_cell_measurement_theta_max 27.49
_cell_measurement_theta_min 2.31
_cell_volume 3032.7(5)
_computing_cell_refinement 'Bruker SMART'
_computing_data_collection 'Bruker SMART'
_computing_data_reduction 'Bruker SAINT'
_computing_molecular_graphics 'Bruker SHELXTL'
_computing_publication_material 'Bruker SHELXTL'
_computing_structure_refinement 'SHELXL-97 (Sheldrick, 1997)'
_computing_structure_solution 'SHELXS-97 (Sheldrick, 1990)'
_diffrn_ambient_temperature 100(2)
_diffrn_measured_fraction_theta_full 0.941
_diffrn_measured_fraction_theta_max 0.941
_diffrn_measurement_device_type 'CCD area detector'
_diffrn_measurement_method 'phi and omega scans'
_diffrn_radiation_monochromator graphite
_diffrn_radiation_source 'fine-focus sealed tube'
_diffrn_radiation_type MoK\a
_diffrn_radiation_wavelength 0.71073
_diffrn_reflns_av_R_equivalents 0.0401
_diffrn_reflns_av_sigmaI/netI 0.0767
_diffrn_reflns_limit_h_max 18
_diffrn_reflns_limit_h_min -18
_diffrn_reflns_limit_k_max 20
_diffrn_reflns_limit_k_min -20
_diffrn_reflns_limit_l_max 20
_diffrn_reflns_limit_l_min -20
_diffrn_reflns_number 26100
_diffrn_reflns_theta_full 27.52
_diffrn_reflns_theta_max 27.52
_diffrn_reflns_theta_min 1.46
_exptl_absorpt_coefficient_mu 1.286
_exptl_absorpt_correction_T_max 1.000
_exptl_absorpt_correction_T_min 0.599
_exptl_absorpt_correction_type multi-scan
_exptl_absorpt_process_details SADABS
_exptl_crystal_colour Light-brown
_exptl_crystal_density_diffrn 1.511
_exptl_crystal_density_meas 0
_exptl_crystal_density_method 'not measured'
_exptl_crystal_description Needle
_exptl_crystal_F_000 1438
_exptl_crystal_size_max 0.32
_exptl_crystal_size_mid 0.08
_exptl_crystal_size_min 0.03
_refine_diff_density_max 0.487
_refine_diff_density_min -0.473
_refine_diff_density_rms 0.093
_refine_ls_extinction_method none
_refine_ls_goodness_of_fit_ref 0.989
_refine_ls_hydrogen_treatment mixed
_refine_ls_matrix_type full
_refine_ls_number_parameters 703
_refine_ls_number_reflns 13114
_refine_ls_number_restraints 0
_refine_ls_restrained_S_all 0.989
_refine_ls_R_factor_all 0.0823
_refine_ls_R_factor_gt 0.0475
_refine_ls_shift/su_max 0.001
_refine_ls_shift/su_mean 0.000
_refine_ls_structure_factor_coef Fsqd
_refine_ls_weighting_details 'calc w=1/[\s^2^(Fo^2^)+(0.0534P)^2^+0.0000P] where P=(Fo^2^+2Fc^2^)/3'
_refine_ls_weighting_scheme calc
_refine_ls_wR_factor_gt 0.1000
_refine_ls_wR_factor_ref 0.1116
_reflns_number_gt 8953
_reflns_number_total 13114
_reflns_threshold_expression >2sigma(I)
_cod_data_source_file ic048316lsi20041123_074948.cif
_cod_data_source_block hen123
_cod_depositor_comments
;
The following automatic conversions were performed:
'_symmetry_cell_setting' value 'Triclinic' changed to 'triclinic'
according to '/home/saulius/struct/CIF-dictionaries/cif_core.dic'
dictionary named 'cif_core.dic' version 2.4.1 from
2010-06-29.

'_exptl_absorpt_correction_type' value 'Multi-scan' changed
to 'multi-scan' according to
'/home/saulius/struct/CIF-dictionaries/cif_core.dic' dictionary named
'cif_core.dic' version 2.4.1 from 2010-06-29.

Automatic conversion script
Id: cif_fix_enum 1527 2010-12-29 10:47:43Z saulius 
;
_cod_database_code 4308799

loop_
_symmetry_equiv_pos_as_xyz
'x, y, z'
'-x, -y, -z'

loop_
_atom_site_label
_atom_site_type_symbol
_atom_site_fract_x
_atom_site_fract_y
_atom_site_fract_z
_atom_site_U_iso_or_equiv
_atom_site_adp_type
_atom_site_occupancy
_atom_site_symmetry_multiplicity
_atom_site_calc_flag
_atom_site_refinement_flags
_atom_site_disorder_assembly
_atom_site_disorder_group
Mn1 Mn 0.28459(4) 0.52812(4) 0.78707(4) 0.01857(13) Uani 1 1 d . . .
Mn2 Mn 0.24746(4) 0.32531(4) 0.58754(4) 0.01603(12) Uani 1 1 d . . .
Mn3 Mn 0.14342(4) 0.28461(4) 0.38617(4) 0.01585(12) Uani 1 1 d . . .
Mn4 Mn 0.16511(4) 0.30773(4) 0.20934(4) 0.01531(12) Uani 1 1 d . . .
Mn5 Mn 0.31231(4) 0.22267(4) 0.09629(4) 0.01796(13) Uani 1 1 d . . .
Mn6 Mn 0.53521(4) 0.26687(4) 0.03138(4) 0.01469(12) Uani 1 1 d . . .
O1 O 0.20194(19) 0.39127(19) 0.79366(17) 0.0248(6) Uani 1 1 d . . .
O2 O 0.19421(18) 0.25655(18) 0.65647(16) 0.0196(5) Uani 1 1 d . . .
O3 O 0.35688(17) 0.44141(18) 0.70123(16) 0.0185(5) Uani 1 1 d . . .
O4 O 0.29289(17) 0.36786(18) 0.50379(16) 0.0176(5) Uani 1 1 d . . .
O5 O 0.18159(17) 0.44383(18) 0.63859(16) 0.0180(5) Uani 1 1 d . . .
O6 O 0.11266(17) 0.41412(18) 0.49538(16) 0.0179(5) Uani 1 1 d . . .
O7 O 0.13763(16) 0.21782(18) 0.47720(16) 0.0169(5) Uani 1 1 d . . .
O8 O 0.05494(16) 0.26707(18) 0.25429(16) 0.0168(5) Uani 1 1 d . . .
O9 O 0.18558(18) 0.15619(19) 0.29436(17) 0.0203(5) Uani 1 1 d . . .
O10 O 0.21416(17) 0.17811(18) 0.17438(17) 0.0180(5) Uani 1 1 d . . .
O11 O 0.23957(17) 0.38094(18) 0.34031(16) 0.0176(5) Uani 1 1 d . . .
O12 O 0.28155(17) 0.35994(18) 0.17331(16) 0.0177(5) Uani 1 1 d . . .
O13 O 0.07516(17) 0.23194(18) 0.07891(16) 0.0179(5) Uani 1 1 d . . .
O14 O 0.16844(18) 0.16810(19) -0.01248(17) 0.0233(6) Uani 1 1 d . . .
O15 O 0.44058(18) 0.2702(2) 0.21123(17) 0.0242(6) Uani 1 1 d . . .
O16 O 0.58736(17) 0.32628(18) 0.18339(16) 0.0184(5) Uani 1 1 d . . .
O17 O 0.41267(17) 0.28500(19) 0.03254(16) 0.0186(5) Uani 1 1 d . . .
O18 O 0.61373(17) 0.40999(18) 0.07143(16) 0.0180(5) Uani 1 1 d . . .
O19 O 0.65536(17) 0.23630(18) 0.01892(16) 0.0176(5) Uani 1 1 d . . .
O20 O 0.78977(17) 0.37541(19) 0.14301(17) 0.0212(6) Uani 1 1 d . . .
O21 O 0.31743(18) 0.07233(19) 0.00615(18) 0.0245(6) Uani 1 1 d . . .
O22 O 0.46521(17) 0.11562(18) -0.02578(17) 0.0191(5) Uani 1 1 d . . .
N1 N 0.3787(2) 0.2687(2) 0.5694(2) 0.0217(7) Uani 1 1 d . . .
N2 N -0.0304(2) 0.1573(2) 0.3359(2) 0.0170(6) Uani 1 1 d . . .
N3 N 0.1761(2) 0.4769(2) 0.2523(2) 0.0190(7) Uani 1 1 d . . .
N4 N 0.5000(2) 0.2587(2) -0.1162(2) 0.0170(6) Uani 1 1 d . . .
C1 C 0.1813(3) 0.2967(3) 0.7388(3) 0.0196(8) Uani 1 1 d . . .
C2 C 0.1359(3) 0.2200(3) 0.7688(3) 0.0270(9) Uani 1 1 d . . .
H2A H 0.1292 0.2582 0.8326 0.041 Uiso 1 1 calc R . .
H2B H 0.1803 0.1850 0.7705 0.041 Uiso 1 1 calc R . .
H2C H 0.0687 0.1667 0.7228 0.041 Uiso 1 1 calc R . .
C3 C 0.4645(3) 0.3536(3) 0.6566(3) 0.0270(9) Uani 1 1 d . . .
H3A H 0.5099 0.4037 0.6427 0.032 Uiso 1 1 calc R . .
H3B H 0.5043 0.3226 0.6771 0.032 Uiso 1 1 calc R . .
C4 C 0.4256(3) 0.4122(3) 0.7363(3) 0.0239(8) Uani 1 1 d . . .
H4A H 0.3912 0.3662 0.7591 0.029 Uiso 1 1 calc R . .
H4B H 0.4830 0.4761 0.7909 0.029 Uiso 1 1 calc R . .
C5 C 0.3944(3) 0.2693(3) 0.4833(3) 0.0254(9) Uani 1 1 d . . .
H5A H 0.3434 0.2032 0.4252 0.031 Uiso 1 1 calc R . .
H5B H 0.4629 0.2731 0.4803 0.031 Uiso 1 1 calc R . .
C6 C 0.3844(3) 0.3649(3) 0.4869(3) 0.0240(8) Uani 1 1 d . . .
H6A H 0.4426 0.4308 0.5385 0.029 Uiso 1 1 calc R . .
H6B H 0.3857 0.3602 0.4253 0.029 Uiso 1 1 calc R . .
C7 C 0.3556(3) 0.1659(3) 0.5597(3) 0.0279(9) Uani 1 1 d . . .
H7A H 0.3422 0.1709 0.6187 0.033 Uiso 1 1 calc R . .
H7B H 0.4166 0.1512 0.5552 0.033 Uiso 1 1 calc R . .
C8 C 0.2657(3) 0.0728(3) 0.4741(3) 0.0267(9) Uani 1 1 d . . .
H8A H 0.2878 0.0484 0.4162 0.032 Uiso 1 1 calc R . .
H8B H 0.2124 0.0960 0.4635 0.032 Uiso 1 1 calc R . .
C9 C 0.2212(3) -0.0190(3) 0.4888(3) 0.0389(11) Uani 1 1 d . . .
H9A H 0.2765 -0.0355 0.5086 0.047 Uiso 1 1 calc R . .
H9B H 0.1902 0.0022 0.5410 0.047 Uiso 1 1 calc R . .
C10 C 0.1420(3) -0.1167(4) 0.3990(3) 0.0490(13) Uani 1 1 d . . .
H10A H 0.1154 -0.1738 0.4112 0.073 Uiso 1 1 calc R . .
H10B H 0.1727 -0.1386 0.3475 0.073 Uiso 1 1 calc R . .
H10C H 0.0863 -0.1011 0.3800 0.073 Uiso 1 1 calc R . .
C11 C 0.1345(2) 0.4637(3) 0.5836(3) 0.0173(8) Uani 1 1 d . . .
C12 C 0.1054(3) 0.5546(3) 0.6324(3) 0.0264(9) Uani 1 1 d . . .
H12A H 0.0706 0.5628 0.5841 0.040 Uiso 1 1 calc R . .
H12B H 0.1668 0.6198 0.6766 0.040 Uiso 1 1 calc R . .
H12C H 0.0600 0.5403 0.6683 0.040 Uiso 1 1 calc R . .
C13 C -0.0216(3) 0.0849(3) 0.3659(3) 0.0202(8) Uani 1 1 d . . .
H13A H 0.0085 0.0401 0.3241 0.024 Uiso 1 1 calc R . .
H13B H -0.0901 0.0377 0.3586 0.024 Uiso 1 1 calc R . .
C14 C 0.0443(2) 0.1460(3) 0.4691(3) 0.0197(8) Uani 1 1 d . . .
H14A H 0.0110 0.1845 0.5123 0.024 Uiso 1 1 calc R . .
H14B H 0.0555 0.0970 0.4867 0.024 Uiso 1 1 calc R . .
C15 C -0.0634(3) 0.1051(3) 0.2308(2) 0.0191(8) Uani 1 1 d . . .
H15A H -0.1369 0.0574 0.2046 0.023 Uiso 1 1 calc R . .
H15B H -0.0259 0.0617 0.2033 0.023 Uiso 1 1 calc R . .
C16 C -0.0443(3) 0.1864(3) 0.2020(3) 0.0212(8) Uani 1 1 d . . .
H16A H -0.0526 0.1517 0.1325 0.025 Uiso 1 1 calc R . .
H16B H -0.0943 0.2173 0.2147 0.025 Uiso 1 1 calc R . .
C17 C -0.0930(3) 0.2115(3) 0.3816(3) 0.0202(8) Uani 1 1 d . . .
H17A H -0.0847 0.2681 0.3679 0.024 Uiso 1 1 calc R . .
H17B H -0.0645 0.2465 0.4518 0.024 Uiso 1 1 calc R . .
C18 C -0.2062(3) 0.1453(3) 0.3532(3) 0.0222(8) Uani 1 1 d . . .
H18A H -0.2395 0.1229 0.2868 0.027 Uiso 1 1 calc R . .
H18B H -0.2169 0.0809 0.3551 0.027 Uiso 1 1 calc R . .
C19 C -0.2541(3) 0.2083(3) 0.4207(3) 0.0345(10) Uani 1 1 d . . .
H19A H -0.2222 0.2279 0.4865 0.041 Uiso 1 1 calc R . .
H19B H -0.2395 0.2746 0.4212 0.041 Uiso 1 1 calc R . .
C20 C -0.3682(3) 0.1485(4) 0.3936(3) 0.0405(11) Uani 1 1 d . . .
H20A H -0.3946 0.1934 0.4391 0.061 Uiso 1 1 calc R . .
H20B H -0.3833 0.0841 0.3953 0.061 Uiso 1 1 calc R . .
H20C H -0.4005 0.1294 0.3288 0.061 Uiso 1 1 calc R . .
C21 C 0.2208(3) 0.1390(3) 0.2263(3) 0.0191(8) Uani 1 1 d . . .
C22 C 0.2758(3) 0.0679(3) 0.2028(3) 0.0255(9) Uani 1 1 d . . .
H22A H 0.2759 0.0432 0.2473 0.038 Uiso 1 1 calc R . .
H22B H 0.3460 0.1075 0.2087 0.038 Uiso 1 1 calc R . .
H22C H 0.2410 0.0069 0.1370 0.038 Uiso 1 1 calc R . .
C23 C 0.2032(3) 0.5270(3) 0.3575(3) 0.0251(9) Uani 1 1 d . . .
H23A H 0.1410 0.5067 0.3756 0.030 Uiso 1 1 calc R . .
H23B H 0.2347 0.6050 0.3889 0.030 Uiso 1 1 calc R . .
C24 C 0.2767(3) 0.4923(3) 0.3911(3) 0.0256(9) Uani 1 1 d . . .
H24A H 0.3427 0.5226 0.3823 0.031 Uiso 1 1 calc R . .
H24B H 0.2883 0.5199 0.4604 0.031 Uiso 1 1 calc R . .
C25 C 0.2623(3) 0.5198(3) 0.2216(3) 0.0205(8) Uani 1 1 d . . .
H25A H 0.3253 0.5660 0.2769 0.025 Uiso 1 1 calc R . .
H25B H 0.2480 0.5628 0.1975 0.025 Uiso 1 1 calc R . .
C26 C 0.2766(3) 0.4293(3) 0.1434(2) 0.0186(8) Uani 1 1 d . . .
H26A H 0.2190 0.3908 0.0839 0.022 Uiso 1 1 calc R . .
H26B H 0.3400 0.4571 0.1297 0.022 Uiso 1 1 calc R . .
C27 C 0.0831(3) 0.4787(3) 0.2101(3) 0.0265(9) Uani 1 1 d . . .
H27A H 0.0246 0.4314 0.2164 0.032 Uiso 1 1 calc R . .
H27B H 0.0734 0.4489 0.1407 0.032 Uiso 1 1 calc R . .
C28 C 0.0813(3) 0.5882(3) 0.2539(3) 0.0398(11) Uani 1 1 d . . .
H28A H 0.0538 0.6018 0.3085 0.048 Uiso 1 1 calc R . .
H28B H 0.1518 0.6432 0.2790 0.048 Uiso 1 1 calc R . .
C29 C 0.0170(4) 0.5970(4) 0.1814(5) 0.0703(19) Uani 1 1 d . . .
H29A H -0.0452 0.5300 0.1414 0.084 Uiso 1 1 calc R . .
H29B H -0.0042 0.6544 0.2162 0.084 Uiso 1 1 calc R . .
C30 C 0.0727(5) 0.6193(5) 0.1167(4) 0.082(2) Uani 1 1 d . . .
H30A H 0.0282 0.6246 0.0720 0.123 Uiso 1 1 calc R . .
H30B H 0.0922 0.5617 0.0805 0.123 Uiso 1 1 calc R . .
H30C H 0.1339 0.6862 0.1557 0.123 Uiso 1 1 calc R . .
C31 C 0.0895(3) 0.1803(3) -0.0015(3) 0.0208(8) Uani 1 1 d . . .
C32 C 0.0001(3) 0.1312(3) -0.0879(3) 0.0300(9) Uani 1 1 d . . .
H32A H 0.0170 0.0934 -0.1462 0.045 Uiso 1 1 calc R . .
H32B H -0.0162 0.1868 -0.0885 0.045 Uiso 1 1 calc R . .
H32C H -0.0587 0.0814 -0.0854 0.045 Uiso 1 1 calc R . .
C33 C 0.5343(3) 0.3144(3) 0.2382(3) 0.0174(7) Uani 1 1 d . . .
C34 C 0.5934(3) 0.3567(3) 0.3386(2) 0.0220(8) Uani 1 1 d . . .
H34A H 0.5463 0.3442 0.3738 0.033 Uiso 1 1 calc R . .
H34B H 0.6351 0.4329 0.3704 0.033 Uiso 1 1 calc R . .
H34C H 0.6376 0.3207 0.3374 0.033 Uiso 1 1 calc R . .
C35 C 0.3917(3) 0.2397(3) -0.1302(2) 0.0208(8) Uani 1 1 d . . .
H35A H 0.3494 0.1637 -0.1573 0.025 Uiso 1 1 calc R . .
H35B H 0.3700 0.2582 -0.1764 0.025 Uiso 1 1 calc R . .
C36 C 0.3758(3) 0.3051(3) -0.0364(3) 0.0226(8) Uani 1 1 d . . .
H36A H 0.4119 0.3812 -0.0129 0.027 Uiso 1 1 calc R . .
H36B H 0.3024 0.2876 -0.0463 0.027 Uiso 1 1 calc R . .
C37 C 0.5642(3) 0.3679(3) -0.0903(3) 0.0207(8) Uani 1 1 d . . .
H37A H 0.5223 0.4084 -0.0808 0.025 Uiso 1 1 calc R . .
H37B H 0.5914 0.3651 -0.1432 0.025 Uiso 1 1 calc R . .
C38 C 0.6514(3) 0.4235(3) 0.0008(2) 0.0219(8) Uani 1 1 d . . .
H38A H 0.7021 0.3936 -0.0126 0.026 Uiso 1 1 calc R . .
H38B H 0.6853 0.4999 0.0245 0.026 Uiso 1 1 calc R . .
C39 C 0.5100(3) 0.1770(3) -0.2026(3) 0.0222(8) Uani 1 1 d . . .
H39A H 0.4845 0.1815 -0.2578 0.027 Uiso 1 1 calc R . .
H39B H 0.4658 0.1065 -0.2157 0.027 Uiso 1 1 calc R . .
C40 C 0.6167(3) 0.1848(3) -0.1963(3) 0.0279(9) Uani 1 1 d . . .
H40A H 0.6432 0.1816 -0.1405 0.033 Uiso 1 1 calc R . .
H40B H 0.6609 0.2542 -0.1853 0.033 Uiso 1 1 calc R . .
C41 C 0.6226(3) 0.0978(3) -0.2855(3) 0.0322(10) Uani 1 1 d . . .
H41A H 0.6924 0.1020 -0.2734 0.039 Uiso 1 1 calc R . .
H41B H 0.5756 0.0284 -0.2983 0.039 Uiso 1 1 calc R . .
C42 C 0.5966(4) 0.1030(5) -0.3734(3) 0.0686(18) Uani 1 1 d . . .
H42A H 0.6014 0.0443 -0.4283 0.103 Uiso 1 1 calc R . .
H42B H 0.6444 0.1704 -0.3623 0.103 Uiso 1 1 calc R . .
H42C H 0.5272 0.0977 -0.3867 0.103 Uiso 1 1 calc R . .
C43 C 0.7497(3) 0.2878(3) 0.0665(3) 0.0185(8) Uani 1 1 d . . .
C44 C 0.8166(3) 0.2355(3) 0.0232(3) 0.0249(9) Uani 1 1 d . . .
H44A H 0.8874 0.2805 0.0643 0.037 Uiso 1 1 calc R . .
H44B H 0.8110 0.2252 -0.0405 0.037 Uiso 1 1 calc R . .
H44C H 0.7949 0.1667 0.0176 0.037 Uiso 1 1 calc R . .
C45 C 0.3801(3) 0.0496(3) -0.0333(2) 0.0172(7) Uani 1 1 d . . .
C46 C 0.3613(3) -0.0642(3) -0.0937(3) 0.0237(8) Uani 1 1 d . . .
H46A H 0.2956 -0.1093 -0.0958 0.036 Uiso 1 1 calc R . .
H46B H 0.4155 -0.0760 -0.0660 0.036 Uiso 1 1 calc R . .
H46C H 0.3607 -0.0817 -0.1589 0.036 Uiso 1 1 calc R . .

loop_
_atom_site_aniso_label
_atom_site_aniso_U_11
_atom_site_aniso_U_22
_atom_site_aniso_U_33
_atom_site_aniso_U_23
_atom_site_aniso_U_13
_atom_site_aniso_U_12
Mn1 0.0198(3) 0.0164(3) 0.0166(3) 0.0086(2) 0.0069(2) 0.0043(2)
Mn2 0.0150(3) 0.0186(3) 0.0161(3) 0.0102(2) 0.0064(2) 0.0069(2)
Mn3 0.0143(3) 0.0186(3) 0.0165(3) 0.0103(2) 0.0072(2) 0.0068(2)
Mn4 0.0132(3) 0.0178(3) 0.0162(3) 0.0096(2) 0.0070(2) 0.0062(2)
Mn5 0.0160(3) 0.0239(3) 0.0203(3) 0.0137(3) 0.0103(2) 0.0109(2)
Mn6 0.0140(3) 0.0151(3) 0.0174(3) 0.0095(2) 0.0075(2) 0.0067(2)
O1 0.0313(15) 0.0193(14) 0.0204(14) 0.0111(12) 0.0133(12) 0.0043(12)
O2 0.0232(13) 0.0204(13) 0.0172(13) 0.0117(11) 0.0075(11) 0.0082(11)
O3 0.0186(13) 0.0194(13) 0.0178(13) 0.0111(11) 0.0056(11) 0.0065(11)
O4 0.0161(12) 0.0224(13) 0.0202(13) 0.0143(12) 0.0085(11) 0.0090(11)
O5 0.0187(13) 0.0164(13) 0.0196(13) 0.0100(11) 0.0064(11) 0.0075(11)
O6 0.0195(13) 0.0182(13) 0.0156(13) 0.0080(11) 0.0073(11) 0.0081(11)
O7 0.0132(12) 0.0189(13) 0.0190(13) 0.0107(11) 0.0069(10) 0.0054(10)
O8 0.0123(12) 0.0192(13) 0.0162(13) 0.0083(11) 0.0060(10) 0.0045(10)
O9 0.0237(13) 0.0220(14) 0.0192(13) 0.0120(12) 0.0107(11) 0.0113(11)
O10 0.0160(12) 0.0234(13) 0.0251(14) 0.0177(12) 0.0113(11) 0.0109(11)
O11 0.0163(12) 0.0181(13) 0.0169(13) 0.0097(11) 0.0052(10) 0.0048(10)
O12 0.0171(12) 0.0229(13) 0.0207(13) 0.0152(12) 0.0101(11) 0.0099(11)
O13 0.0140(12) 0.0245(14) 0.0151(13) 0.0089(11) 0.0081(10) 0.0091(11)
O14 0.0195(13) 0.0292(15) 0.0208(14) 0.0103(12) 0.0091(11) 0.0134(12)
O15 0.0168(13) 0.0334(16) 0.0247(14) 0.0176(13) 0.0077(11) 0.0093(12)
O16 0.0190(13) 0.0199(13) 0.0176(13) 0.0117(11) 0.0079(11) 0.0061(11)
O17 0.0196(13) 0.0261(14) 0.0215(13) 0.0172(12) 0.0107(11) 0.0141(11)
O18 0.0197(13) 0.0190(13) 0.0182(13) 0.0116(11) 0.0084(11) 0.0077(11)
O19 0.0137(12) 0.0181(13) 0.0217(13) 0.0103(11) 0.0077(11) 0.0071(11)
O20 0.0166(13) 0.0207(14) 0.0198(14) 0.0078(12) 0.0048(11) 0.0051(11)
O21 0.0224(14) 0.0248(14) 0.0310(15) 0.0160(13) 0.0162(12) 0.0108(12)
O22 0.0154(12) 0.0177(13) 0.0251(14) 0.0107(12) 0.0084(11) 0.0083(11)
N1 0.0233(17) 0.0297(18) 0.0220(17) 0.0173(15) 0.0103(14) 0.0158(15)
N2 0.0162(15) 0.0163(15) 0.0183(16) 0.0088(14) 0.0062(13) 0.0069(13)
N3 0.0209(16) 0.0206(16) 0.0201(16) 0.0124(14) 0.0106(13) 0.0101(13)
N4 0.0165(15) 0.0188(16) 0.0177(16) 0.0095(14) 0.0095(13) 0.0086(13)
C1 0.0144(18) 0.022(2) 0.020(2) 0.0116(17) 0.0036(15) 0.0052(16)
C2 0.029(2) 0.029(2) 0.030(2) 0.021(2) 0.0129(18) 0.0110(18)
C3 0.020(2) 0.039(2) 0.028(2) 0.021(2) 0.0060(17) 0.0144(18)
C4 0.0177(19) 0.031(2) 0.021(2) 0.0160(18) 0.0022(16) 0.0060(17)
C5 0.027(2) 0.038(2) 0.026(2) 0.021(2) 0.0147(18) 0.0226(19)
C6 0.0175(19) 0.037(2) 0.028(2) 0.023(2) 0.0117(17) 0.0118(17)
C7 0.034(2) 0.039(2) 0.028(2) 0.023(2) 0.0162(19) 0.026(2)
C8 0.032(2) 0.032(2) 0.025(2) 0.0146(19) 0.0157(19) 0.0226(19)
C9 0.045(3) 0.044(3) 0.048(3) 0.033(2) 0.030(2) 0.023(2)
C10 0.048(3) 0.041(3) 0.065(3) 0.030(3) 0.034(3) 0.018(2)
C11 0.0097(16) 0.0148(18) 0.029(2) 0.0131(17) 0.0104(16) 0.0026(14)
C12 0.032(2) 0.029(2) 0.023(2) 0.0112(19) 0.0119(18) 0.0210(19)
C13 0.0150(18) 0.0175(19) 0.027(2) 0.0125(17) 0.0070(16) 0.0042(15)
C14 0.0163(18) 0.024(2) 0.024(2) 0.0173(18) 0.0083(16) 0.0070(16)
C15 0.0150(18) 0.0191(19) 0.0176(19) 0.0082(16) 0.0056(15) 0.0030(15)
C16 0.0145(18) 0.026(2) 0.023(2) 0.0137(18) 0.0068(16) 0.0071(16)
C17 0.0218(19) 0.023(2) 0.021(2) 0.0134(17) 0.0114(16) 0.0117(16)
C18 0.0154(18) 0.026(2) 0.023(2) 0.0123(18) 0.0061(16) 0.0076(16)
C19 0.025(2) 0.036(2) 0.044(3) 0.019(2) 0.018(2) 0.0149(19)
C20 0.028(2) 0.050(3) 0.056(3) 0.031(3) 0.026(2) 0.021(2)
C21 0.0160(18) 0.0167(19) 0.022(2) 0.0091(17) 0.0072(16) 0.0046(15)
C22 0.029(2) 0.026(2) 0.032(2) 0.0186(19) 0.0171(19) 0.0165(18)
C23 0.033(2) 0.0168(19) 0.020(2) 0.0070(17) 0.0142(18) 0.0070(17)
C24 0.026(2) 0.020(2) 0.019(2) 0.0092(17) 0.0037(17) -0.0009(17)
C25 0.0207(19) 0.0195(19) 0.0204(19) 0.0104(17) 0.0063(16) 0.0080(16)
C26 0.0157(18) 0.025(2) 0.0199(19) 0.0155(17) 0.0081(15) 0.0068(16)
C27 0.022(2) 0.029(2) 0.037(2) 0.020(2) 0.0148(18) 0.0126(18)
C28 0.040(3) 0.039(3) 0.062(3) 0.032(3) 0.033(2) 0.027(2)
C29 0.027(3) 0.038(3) 0.142(6) 0.050(4) 0.007(3) 0.012(2)
C30 0.083(5) 0.073(4) 0.090(5) 0.062(4) -0.006(4) 0.015(4)
C31 0.0206(19) 0.0195(19) 0.022(2) 0.0114(17) 0.0077(16) 0.0067(16)
C32 0.019(2) 0.040(2) 0.020(2) 0.0082(19) 0.0024(17) 0.0122(18)
C33 0.0174(18) 0.0165(18) 0.0219(19) 0.0118(16) 0.0090(16) 0.0078(15)
C34 0.0196(19) 0.026(2) 0.0175(19) 0.0146(18) 0.0052(16) 0.0017(16)
C35 0.0164(18) 0.028(2) 0.022(2) 0.0151(18) 0.0074(16) 0.0103(16)
C36 0.022(2) 0.037(2) 0.029(2) 0.026(2) 0.0153(17) 0.0189(18)
C37 0.027(2) 0.0212(19) 0.023(2) 0.0165(17) 0.0138(17) 0.0100(16)
C38 0.026(2) 0.022(2) 0.023(2) 0.0159(18) 0.0108(17) 0.0074(17)
C39 0.0221(19) 0.025(2) 0.023(2) 0.0139(18) 0.0116(17) 0.0105(17)
C40 0.025(2) 0.039(2) 0.020(2) 0.0142(19) 0.0082(17) 0.0149(19)
C41 0.026(2) 0.039(3) 0.033(2) 0.014(2) 0.0146(19) 0.023(2)
C42 0.077(4) 0.127(5) 0.034(3) 0.037(3) 0.030(3) 0.083(4)
C43 0.0198(19) 0.022(2) 0.023(2) 0.0175(18) 0.0105(16) 0.0090(16)
C44 0.0162(19) 0.029(2) 0.026(2) 0.0107(19) 0.0076(17) 0.0113(17)
C45 0.0180(18) 0.0200(19) 0.0159(18) 0.0112(16) 0.0063(15) 0.0077(15)
C46 0.0211(19) 0.022(2) 0.029(2) 0.0139(18) 0.0077(17) 0.0107(17)

loop_
_atom_type_symbol
_atom_type_description
_atom_type_scat_dispersion_real
_atom_type_scat_dispersion_imag
_atom_type_scat_source
C C 0.0033 0.0016 'International Tables Vol C Tables 4.2.6.8 and 6.1.1.4'
H H 0.0000 0.0000 'International Tables Vol C Tables 4.2.6.8 and 6.1.1.4'
N N 0.0061 0.0033 'International Tables Vol C Tables 4.2.6.8 and 6.1.1.4'
O O 0.0106 0.0060 'International Tables Vol C Tables 4.2.6.8 and 6.1.1.4'
Mn Mn 0.3368 0.7283 'International Tables Vol C Tables 4.2.6.8 and 6.1.1.4'

loop_
_geom_angle_atom_site_label_1
_geom_angle_atom_site_label_2
_geom_angle_atom_site_label_3
_geom_angle
_geom_angle_site_symmetry_1
_geom_angle_site_symmetry_3
_geom_angle_publ_flag
O3 Mn1 O20 170.15(9) . 2_666 ?
O3 Mn1 O1 88.10(9) . . ?
O20 Mn1 O1 99.26(9) 2_666 . ?
O3 Mn1 O18 98.61(9) . 2_666 ?
O20 Mn1 O18 88.51(9) 2_666 2_666 ?
O1 Mn1 O18 85.77(9) . 2_666 ?
O3 Mn1 O5 76.01(9) . . ?
O20 Mn1 O5 97.56(9) 2_666 . ?
O1 Mn1 O5 88.14(9) . . ?
O18 Mn1 O5 172.02(9) 2_666 . ?
O3 Mn1 O16 86.90(9) . 2_666 ?
O20 Mn1 O16 88.28(9) 2_666 2_666 ?
O1 Mn1 O16 159.93(10) . 2_666 ?
O18 Mn1 O16 75.80(8) 2_666 2_666 ?
O5 Mn1 O16 109.41(8) . 2_666 ?
O3 Mn1 Mn2 35.99(6) . . ?
O20 Mn1 Mn2 140.45(7) 2_666 . ?
O1 Mn1 Mn2 73.28(7) . . ?
O18 Mn1 Mn2 128.28(6) 2_666 . ?
O5 Mn1 Mn2 44.54(6) . . ?
O16 Mn1 Mn2 112.15(6) 2_666 . ?
O3 Mn1 Mn6 105.06(7) . 2_666 ?
O20 Mn1 Mn6 76.87(7) 2_666 2_666 ?
O1 Mn1 Mn6 120.67(7) . 2_666 ?
O18 Mn1 Mn6 35.65(6) 2_666 2_666 ?
O5 Mn1 Mn6 151.09(6) . 2_666 ?
O16 Mn1 Mn6 42.89(6) 2_666 2_666 ?
Mn2 Mn1 Mn6 140.86(2) . 2_666 ?
O7 Mn2 O4 83.40(10) . . ?
O7 Mn2 O3 176.62(10) . . ?
O4 Mn2 O3 95.68(10) . . ?
O7 Mn2 O2 89.41(10) . . ?
O4 Mn2 O2 170.27(10) . . ?
O3 Mn2 O2 91.86(10) . . ?
O7 Mn2 O5 97.19(9) . . ?
O4 Mn2 O5 90.42(9) . . ?
O3 Mn2 O5 79.55(9) . . ?
O2 Mn2 O5 97.00(9) . . ?
O7 Mn2 N1 104.31(10) . . ?
O4 Mn2 N1 80.77(10) . . ?
O3 Mn2 N1 78.71(10) . . ?
O2 Mn2 N1 94.74(10) . . ?
O5 Mn2 N1 155.56(10) . . ?
O7 Mn2 Mn3 42.42(7) . . ?
O4 Mn2 Mn3 44.68(7) . . ?
O3 Mn2 Mn3 135.50(7) . . ?
O2 Mn2 Mn3 130.24(7) . . ?
O5 Mn2 Mn3 81.34(6) . . ?
N1 Mn2 Mn3 106.92(7) . . ?
O7 Mn2 Mn1 137.26(7) . . ?
O4 Mn2 Mn1 109.57(7) . . ?
O3 Mn2 Mn1 40.10(7) . . ?
O2 Mn2 Mn1 80.16(7) . . ?
O5 Mn2 Mn1 44.34(6) . . ?
N1 Mn2 Mn1 117.71(8) . . ?
Mn3 Mn2 Mn1 123.35(2) . . ?
O11 Mn3 O7 146.66(9) . . ?
O11 Mn3 O9 87.44(8) . . ?
O7 Mn3 O9 84.36(9) . . ?
O11 Mn3 O6 95.79(9) . . ?
O7 Mn3 O6 89.04(9) . . ?
O9 Mn3 O6 172.11(9) . . ?
O11 Mn3 O8 68.07(8) . . ?
O7 Mn3 O8 143.93(8) . . ?
O9 Mn3 O8 90.02(8) . . ?
O6 Mn3 O8 97.87(8) . . ?
O11 Mn3 O4 79.58(8) . . ?
O7 Mn3 O4 68.43(8) . . ?
O9 Mn3 O4 91.50(9) . . ?
O6 Mn3 O4 82.04(8) . . ?
O8 Mn3 O4 147.51(8) . . ?
O11 Mn3 N2 139.62(9) . . ?
O7 Mn3 N2 72.86(9) . . ?
O9 Mn3 N2 90.66(9) . . ?
O6 Mn3 N2 91.52(9) . . ?
O8 Mn3 N2 71.60(9) . . ?
O4 Mn3 N2 140.80(9) . . ?
O11 Mn3 Mn4 36.07(6) . . ?
O7 Mn3 Mn4 159.17(6) . . ?
O9 Mn3 Mn4 74.91(6) . . ?
O6 Mn3 Mn4 111.79(6) . . ?
O8 Mn3 Mn4 36.59(5) . . ?
O4 Mn3 Mn4 113.36(6) . . ?
N2 Mn3 Mn4 104.97(7) . . ?
O11 Mn3 Mn2 115.21(6) . . ?
O7 Mn3 Mn2 35.19(6) . . ?
O9 Mn3 Mn2 97.96(6) . . ?
O6 Mn3 Mn2 74.15(6) . . ?
O8 Mn3 Mn2 171.43(6) . . ?
O4 Mn3 Mn2 36.05(6) . . ?
N2 Mn3 Mn2 105.00(7) . . ?
Mn4 Mn3 Mn2 149.24(2) . . ?
O11 Mn4 O8 82.15(10) . . ?
O11 Mn4 O12 94.08(10) . . ?
O8 Mn4 O12 175.36(10) . . ?
O11 Mn4 O13 173.69(9) . . ?
O8 Mn4 O13 91.91(9) . . ?
O12 Mn4 O13 91.75(10) . . ?
O11 Mn4 O10 91.74(9) . . ?
O8 Mn4 O10 101.14(9) . . ?
O12 Mn4 O10 81.61(9) . . ?
O13 Mn4 O10 91.50(9) . . ?
O11 Mn4 N3 81.99(10) . . ?
O8 Mn4 N3 97.98(10) . . ?
O12 Mn4 N3 78.75(10) . . ?
O13 Mn4 N3 96.81(10) . . ?
O10 Mn4 N3 158.87(9) . . ?
O11 Mn4 Mn3 42.98(7) . . ?
O8 Mn4 Mn3 45.16(7) . . ?
O12 Mn4 Mn3 132.46(7) . . ?
O13 Mn4 Mn3 132.48(7) . . ?
O10 Mn4 Mn3 80.92(6) . . ?
N3 Mn4 Mn3 106.91(7) . . ?
O11 Mn4 Mn5 104.72(7) . . ?
O8 Mn4 Mn5 142.72(7) . . ?
O12 Mn4 Mn5 40.92(7) . . ?
O13 Mn4 Mn5 81.30(7) . . ?
O10 Mn4 Mn5 43.04(6) . . ?
N3 Mn4 Mn5 119.17(7) . . ?
Mn3 Mn4 Mn5 118.53(2) . . ?
O17 Mn5 O15 90.72(9) . . ?
O17 Mn5 O12 96.75(9) . . ?
O15 Mn5 O12 96.11(9) . . ?
O17 Mn5 O21 87.18(9) . . ?
O15 Mn5 O21 92.15(10) . . ?
O12 Mn5 O21 170.79(9) . . ?
O17 Mn5 O10 173.33(9) . . ?
O15 Mn5 O10 87.35(9) . . ?
O12 Mn5 O10 77.12(8) . . ?
O21 Mn5 O10 99.27(9) . . ?
O17 Mn5 O14 96.14(9) . . ?
O15 Mn5 O14 173.10(9) . . ?
O12 Mn5 O14 82.43(9) . . ?
O21 Mn5 O14 88.89(9) . . ?
O10 Mn5 O14 85.75(9) . . ?
O17 Mn5 Mn4 130.99(6) . . ?
O15 Mn5 Mn4 102.53(7) . . ?
O12 Mn5 Mn4 35.64(6) . . ?
O21 Mn5 Mn4 137.99(6) . . ?
O10 Mn5 Mn4 43.62(6) . . ?
O14 Mn5 Mn4 72.37(6) . . ?
O17 Mn6 O18 93.05(10) . . ?
O17 Mn6 O22 92.73(10) . . ?
O18 Mn6 O22 170.76(10) . . ?
O17 Mn6 O19 174.87(10) . . ?
O18 Mn6 O19 90.52(10) . . ?
O22 Mn6 O19 83.28(9) . . ?
O17 Mn6 O16 95.83(9) . . ?
O18 Mn6 O16 83.54(9) . . ?
O22 Mn6 O16 103.03(9) . . ?
O19 Mn6 O16 88.23(9) . . ?
O17 Mn6 N4 81.79(9) . . ?
O18 Mn6 N4 79.08(10) . . ?
O22 Mn6 N4 94.62(10) . . ?
O19 Mn6 N4 95.27(9) . . ?
O16 Mn6 N4 162.29(9) . . ?
O17 Mn6 Mn1 108.81(8) . 2_666 ?
O18 Mn6 Mn1 42.33(7) . 2_666 ?
O22 Mn6 Mn1 141.07(7) . 2_666 ?
O19 Mn6 Mn1 76.29(7) . 2_666 ?
O16 Mn6 Mn1 44.41(6) . 2_666 ?
N4 Mn6 Mn1 119.72(7) . 2_666 ?
C1 O1 Mn1 130.4(2) . . ?
C1 O2 Mn2 129.7(2) . . ?
C4 O3 Mn2 114.1(2) . . ?
C4 O3 Mn1 122.9(2) . . ?
Mn2 O3 Mn1 103.91(10) . . ?
C6 O4 Mn2 118.1(2) . . ?
C6 O4 Mn3 123.8(2) . . ?
Mn2 O4 Mn3 99.26(9) . . ?
C11 O5 Mn1 139.3(2) . . ?
C11 O5 Mn2 124.0(2) . . ?
Mn1 O5 Mn2 91.12(9) . . ?
C11 O6 Mn3 135.6(2) . . ?
C14 O7 Mn2 128.9(2) . . ?
C14 O7 Mn3 120.4(2) . . ?
Mn2 O7 Mn3 102.39(10) . . ?
C16 O8 Mn4 129.3(2) . . ?
C16 O8 Mn3 120.0(2) . . ?
Mn4 O8 Mn3 98.25(9) . . ?
C21 O9 Mn3 133.1(2) . . ?
C21 O10 Mn5 132.9(2) . . ?
C21 O10 Mn4 124.6(2) . . ?
Mn5 O10 Mn4 93.34(9) . . ?
C24 O11 Mn4 116.3(2) . . ?
C24 O11 Mn3 122.6(2) . . ?
Mn4 O11 Mn3 100.95(10) . . ?
C26 O12 Mn4 113.32(19) . . ?
C26 O12 Mn5 126.12(19) . . ?
Mn4 O12 Mn5 103.44(10) . . ?
C31 O13 Mn4 130.3(2) . . ?
C31 O14 Mn5 130.0(2) . . ?
C33 O15 Mn5 139.7(2) . . ?
C33 O16 Mn6 128.7(2) . . ?
C33 O16 Mn1 128.9(2) . 2_666 ?
Mn6 O16 Mn1 92.70(8) . 2_666 ?
C36 O17 Mn6 116.08(19) . . ?
C36 O17 Mn5 120.6(2) . . ?
Mn6 O17 Mn5 119.68(11) . . ?
C38 O18 Mn6 114.6(2) . . ?
C38 O18 Mn1 121.8(2) . 2_666 ?
Mn6 O18 Mn1 102.02(10) . 2_666 ?
C43 O19 Mn6 134.2(2) . . ?
C43 O20 Mn1 126.3(2) . 2_666 ?
C45 O21 Mn5 132.0(2) . . ?
C45 O22 Mn6 137.5(2) . . ?
C7 N1 C5 113.5(3) . . ?
C7 N1 C3 110.6(3) . . ?
C5 N1 C3 112.3(3) . . ?
C7 N1 Mn2 115.2(2) . . ?
C5 N1 Mn2 100.8(2) . . ?
C3 N1 Mn2 103.9(2) . . ?
C13 N2 C15 111.9(3) . . ?
C13 N2 C17 112.7(3) . . ?
C15 N2 C17 112.9(3) . . ?
C13 N2 Mn3 104.13(19) . . ?
C15 N2 Mn3 104.11(19) . . ?
C17 N2 Mn3 110.4(2) . . ?
C23 N3 C27 113.5(3) . . ?
C23 N3 C25 112.5(3) . . ?
C27 N3 C25 111.6(3) . . ?
C23 N3 Mn4 99.2(2) . . ?
C27 N3 Mn4 115.3(2) . . ?
C25 N3 Mn4 103.94(19) . . ?
C39 N4 C35 109.6(3) . . ?
C39 N4 C37 112.6(3) . . ?
C35 N4 C37 111.1(3) . . ?
C39 N4 Mn6 120.9(2) . . ?
C35 N4 Mn6 98.27(19) . . ?
C37 N4 Mn6 103.4(2) . . ?
O1 C1 O2 125.5(3) . . ?
O1 C1 C2 118.8(3) . . ?
O2 C1 C2 115.7(3) . . ?
N1 C3 C4 110.2(3) . . ?
O3 C4 C3 108.8(3) . . ?
N1 C5 C6 109.5(3) . . ?
O4 C6 C5 110.2(3) . . ?
N1 C7 C8 115.3(3) . . ?
C7 C8 C9 111.8(3) . . ?
C10 C9 C8 111.9(4) . . ?
O6 C11 O5 124.7(3) . . ?
O6 C11 C12 118.9(3) . . ?
O5 C11 C12 116.4(3) . . ?
N2 C13 C14 110.8(3) . . ?
O7 C14 C13 107.2(3) . . ?
N2 C15 C16 110.8(3) . . ?
O8 C16 C15 109.8(3) . . ?
N2 C17 C18 118.0(3) . . ?
C19 C18 C17 110.6(3) . . ?
C20 C19 C18 113.4(3) . . ?
O9 C21 O10 124.2(3) . . ?
O9 C21 C22 118.6(3) . . ?
O10 C21 C22 117.2(3) . . ?
N3 C23 C24 110.1(3) . . ?
O11 C24 C23 111.6(3) . . ?
N3 C25 C26 109.5(3) . . ?
O12 C26 C25 109.3(3) . . ?
N3 C27 C28 115.7(3) . . ?
C29 C28 C27 112.3(4) . . ?
C30 C29 C28 113.0(4) . . ?
O14 C31 O13 126.0(3) . . ?
O14 C31 C32 119.6(3) . . ?
O13 C31 C32 114.4(3) . . ?
O15 C33 O16 123.6(3) . . ?
O15 C33 C34 120.3(3) . . ?
O16 C33 C34 116.1(3) . . ?
N4 C35 C36 110.7(3) . . ?
O17 C36 C35 110.3(3) . . ?
N4 C37 C38 110.5(3) . . ?
O18 C38 C37 109.5(3) . . ?
N4 C39 C40 115.1(3) . . ?
C39 C40 C41 113.1(3) . . ?
C42 C41 C40 113.9(4) . . ?
O20 C43 O19 126.2(3) . . ?
O20 C43 C44 118.7(3) . . ?
O19 C43 C44 115.1(3) . . ?
O21 C45 O22 126.1(3) . . ?
O21 C45 C46 119.5(3) . . ?
O22 C45 C46 114.3(3) . . ?

loop_
_geom_bond_atom_site_label_1
_geom_bond_atom_site_label_2
_geom_bond_distance
_geom_bond_site_symmetry_2
_geom_bond_publ_flag
Mn1 O3 2.110(2) . ?
Mn1 O20 2.127(2) 2_666 ?
Mn1 O1 2.164(2) . ?
Mn1 O18 2.196(2) 2_666 ?
Mn1 O5 2.223(2) . ?
Mn1 O16 2.235(2) 2_666 ?
Mn1 Mn2 3.1796(8) . ?
Mn1 Mn6 3.1901(8) 2_666 ?
Mn2 O7 1.875(2) . ?
Mn2 O4 1.895(2) . ?
Mn2 O3 1.925(2) . ?
Mn2 O2 1.969(2) . ?
Mn2 O5 2.231(2) . ?
Mn2 N1 2.349(3) . ?
Mn2 Mn3 3.1779(8) . ?
Mn3 O11 2.187(2) . ?
Mn3 O7 2.195(2) . ?
Mn3 O9 2.219(2) . ?
Mn3 O6 2.230(2) . ?
Mn3 O8 2.257(2) . ?
Mn3 O4 2.264(2) . ?
Mn3 N2 2.424(3) . ?
Mn3 Mn4 3.1500(8) . ?
Mn4 O11 1.889(2) . ?
Mn4 O8 1.897(2) . ?
Mn4 O12 1.925(2) . ?
Mn4 O13 1.946(2) . ?
Mn4 O10 2.220(2) . ?
Mn4 N3 2.356(3) . ?
Mn4 Mn5 3.2131(7) . ?
Mn5 O17 2.146(2) . ?
Mn5 O15 2.162(2) . ?
Mn5 O12 2.164(2) . ?
Mn5 O21 2.165(2) . ?
Mn5 O10 2.197(2) . ?
Mn5 O14 2.227(2) . ?
Mn6 O17 1.899(2) . ?
Mn6 O18 1.901(2) . ?
Mn6 O22 1.933(2) . ?
Mn6 O19 1.969(2) . ?
Mn6 O16 2.174(2) . ?
Mn6 N4 2.374(3) . ?
Mn6 Mn1 3.1901(8) 2_666 ?
O1 C1 1.236(4) . ?
O2 C1 1.276(4) . ?
O3 C4 1.401(4) . ?
O4 C6 1.406(4) . ?
O5 C11 1.287(4) . ?
O6 C11 1.235(4) . ?
O7 C14 1.408(4) . ?
O8 C16 1.408(4) . ?
O9 C21 1.243(4) . ?
O10 C21 1.279(4) . ?
O11 C24 1.412(4) . ?
O12 C26 1.408(4) . ?
O13 C31 1.283(4) . ?
O14 C31 1.246(4) . ?
O15 C33 1.233(4) . ?
O16 C33 1.295(4) . ?
O16 Mn1 2.235(2) 2_666 ?
O17 C36 1.414(4) . ?
O18 C38 1.420(4) . ?
O18 Mn1 2.196(2) 2_666 ?
O19 C43 1.275(4) . ?
O20 C43 1.244(4) . ?
O20 Mn1 2.127(2) 2_666 ?
O21 C45 1.232(4) . ?
O22 C45 1.287(4) . ?
N1 C7 1.467(5) . ?
N1 C5 1.472(4) . ?
N1 C3 1.476(5) . ?
N2 C13 1.471(4) . ?
N2 C15 1.473(4) . ?
N2 C17 1.478(4) . ?
N3 C23 1.479(4) . ?
N3 C27 1.470(5) . ?
N3 C25 1.489(4) . ?
N4 C39 1.477(4) . ?
N4 C35 1.481(4) . ?
N4 C37 1.486(4) . ?
C1 C2 1.501(5) . ?
C3 C4 1.513(5) . ?
C5 C6 1.530(5) . ?
C7 C8 1.519(5) . ?
C8 C9 1.525(5) . ?
C9 C10 1.506(6) . ?
C11 C12 1.507(5) . ?
C13 C14 1.513(5) . ?
C15 C16 1.518(5) . ?
C17 C18 1.520(5) . ?
C18 C19 1.520(5) . ?
C19 C20 1.516(5) . ?
C21 C22 1.510(5) . ?
C23 C24 1.510(5) . ?
C25 C26 1.512(5) . ?
C27 C28 1.538(5) . ?
C28 C29 1.525(7) . ?
C29 C30 1.514(8) . ?
C31 C32 1.504(5) . ?
C33 C34 1.497(5) . ?
C35 C36 1.509(5) . ?
C37 C38 1.515(5) . ?
C39 C40 1.511(5) . ?
C40 C41 1.514(5) . ?
C41 C42 1.507(6) . ?
C43 C44 1.506(5) . ?
C45 C46 1.498(5) . ?
